data_4070820
loop_
_publ_author_name
'Jacques, B\'eatrice'
'Chanaewa, Alina'
'Chavarot-Kerlidou, Murielle'
'Rose-Munch, Fran\,coise'
'Rose, Eric'
'G\'erard, H\'el\`ene'

_publ_section_title
;
 A Combined Experimental&#x2212;Theoretical Study on the
 Lithiation/Electrophilic Quench Sequence of
 (\h5-Cyclohexadienyl)Mn(CO)3Complexes
;
_journal_issue 4
_journal_name_full Organometallics
_journal_page_first 626
_journal_paper_doi 10.1021/om7010529
_journal_volume 27
_journal_year 2008
_chemical_formula_moiety 'C29 H23 Mn1 O5'
_chemical_formula_sum 'C29 H23 Mn O5'
_chemical_formula_weight 506.43
_space_group_IT_number 14
_symmetry_cell_setting monoclinic
_symmetry_space_group_name_Hall '-P 2ybc'
_symmetry_space_group_name_H-M 'P 1 21/c 1'
_atom_sites_solution_hydrogens geom
_atom_sites_solution_primary direct
_audit_creation_date 07-03-08
_audit_creation_method CRYSTALS_ver_12.84
_cell_angle_alpha 90
_cell_angle_beta 98.163(7)
_cell_angle_gamma 90
_cell_formula_units_Z 4
_cell_length_a 12.864(3)
_cell_length_b 11.6069(18)
_cell_length_c 17.1408(8)
_cell_measurement_reflns_used 153
_cell_measurement_temperature 250
_cell_measurement_theta_max 22
_cell_measurement_theta_min 3
_cell_volume 2533.4(7)
_computing_cell_refinement 'Dirax/lsq (Duisenberg & Schreurs, 1989-2000)'
_computing_data_collection 'COLLECT (Nonius, 1997-2001).'
_computing_data_reduction 'EvalCCD (Duisenberg & Schreurs 1990-2000)'
_computing_molecular_graphics 'CAMERON (Watkin et al., 1996)'
_computing_publication_material 'CRYSTALS (Betteridge et al., 2003)'
_computing_structure_refinement 'CRYSTALS (Betteridge et al., 2003)'
_computing_structure_solution 'SHELXS 86 (Sheldrick, 1986)'
_diffrn_ambient_temperature 250
_diffrn_measured_fraction_theta_full 0.998
_diffrn_measured_fraction_theta_max 0.998
_diffrn_measurement_device_type 'Nonius KappaCCD'
_diffrn_measurement_method \w
_diffrn_radiation_monochromator graphite
_diffrn_radiation_type 'Mo K\a'
_diffrn_radiation_wavelength 0.71073
_diffrn_reflns_av_R_equivalents 0.066
_diffrn_reflns_limit_h_max 19
_diffrn_reflns_limit_h_min -19
_diffrn_reflns_limit_k_max 17
_diffrn_reflns_limit_k_min -17
_diffrn_reflns_limit_l_max 25
_diffrn_reflns_limit_l_min -20
_diffrn_reflns_number 42698
_diffrn_reflns_theta_full 32.007
_diffrn_reflns_theta_max 32.007
_diffrn_reflns_theta_min 1.599
_diffrn_standards_number 0
_exptl_absorpt_coefficient_mu 0.557
_exptl_absorpt_correction_T_max 0.95
_exptl_absorpt_correction_T_min 0.95
_exptl_absorpt_correction_type multi-scan
_exptl_absorpt_process_details 'SADABS (Siemens, 1996)'
_exptl_crystal_colour yellow
_exptl_crystal_density_diffrn 1.328
_exptl_crystal_description stick
_exptl_crystal_F_000 1048
_exptl_crystal_size_max 0.25
_exptl_crystal_size_mid 0.08
_exptl_crystal_size_min 0.08
_refine_diff_density_max 0.31
_refine_diff_density_min -0.24
_refine_ls_extinction_method None
_refine_ls_goodness_of_fit_ref 1.1243
_refine_ls_hydrogen_treatment refU
_refine_ls_matrix_type full
_refine_ls_number_parameters 317
_refine_ls_number_reflns 3259
_refine_ls_number_restraints 0
_refine_ls_R_factor_all 0.1160
_refine_ls_R_factor_gt 0.0303
_refine_ls_shift/su_max 0.001048
_refine_ls_structure_factor_coef F
_refine_ls_weighting_details
;
 Method, part 1, Chebychev polynomial, (Watkin, 1994, Prince, 1982) 
 [weight] = 1.0/[A~0~*T~0~(x)+A~1~*T~1~(x) ... +A~n-1~]*T~n-1~(x)] 
 where A~i~ are the Chebychev coefficients listed below and x= Fcalc/Fmax 
 Method = Robust Weighting (Prince, 1982) 
 W = [weight] * [1-(deltaF/6*sigmaF)^2^]^2^ 
 A~i~ are: 
 0.381 0.153E-01 0.115 
;
_refine_ls_weighting_scheme calc
_refine_ls_wR_factor_all 0.0967
_refine_ls_wR_factor_gt 0.0307
_refine_ls_wR_factor_ref 0.0307
_reflns_limit_h_max 18
_reflns_limit_h_min -19
_reflns_limit_k_max 17
_reflns_limit_k_min 0
_reflns_limit_l_max 25
_reflns_limit_l_min 0
_reflns_number_gt 3259
_reflns_number_total 8783
_reflns_threshold_expression I>3.0\s(I)
_oxford_structure_analysis_title '3080952 Compound X'
_cod_data_source_file om7010529-file003.cif
_cod_data_source_block CRYSTALS_cif
_cod_depositor_comments
;
The following automatic conversions were performed:

'_symmetry_cell_setting' value 'Monoclinic' changed to 'monoclinic'
according to /home/saulius/struct/CIF-dictionaries/cif_core.dic
dictionary named 'cif_core.dic' version 2.4.1 from
2010-06-29.

'_refine_ls_hydrogen_treatment' value 'refu' changed to
'refU' according to
/home/saulius/struct/CIF-dictionaries/cif_core.dic dictionary named
'cif_core.dic' version 2.4.1 from 2010-06-29.

Automatic conversion script
Id: cif_fix_values 1715 2011-07-08 13:25:40Z adriana 
;
_cod_original_sg_symbol_H-M 'P 1 21/c 1 '
_cod_original_formula_sum 'C29 H23 Mn1 O5'
_cod_database_code 4070820

loop_
_symmetry_equiv_pos_as_xyz
x,y,z
-x,-y,-z
-x,y+1/2,-z+1/2
x,-y+1/2,z+1/2

loop_
_atom_site_label
_atom_site_type_symbol
_atom_site_fract_x
_atom_site_fract_y
_atom_site_fract_z
_atom_site_U_iso_or_equiv
_atom_site_occupancy
_atom_site_adp_type
Mn1 Mn 0.57793(2) 0.23380(3) 0.193985(18) 0.0310 1.0000 Uani
O1 O 0.58465(11) 0.18512(13) 0.01160(8) 0.0331 1.0000 Uani
O2 O 0.70419(12) 0.01520(13) 0.08989(10) 0.0405 1.0000 Uani
O27 O 0.64432(17) 0.10263(19) 0.34164(11) 0.0684 1.0000 Uani
O28 O 0.43727(16) 0.04036(18) 0.13435(14) 0.0708 1.0000 Uani
O29 O 0.40465(16) 0.35760(19) 0.25511(13) 0.0694 1.0000 Uani
C1 C 0.55842(15) 0.35514(18) 0.09264(12) 0.0304 1.0000 Uani
C2 C 0.61562(14) 0.25805(17) 0.07395(10) 0.0265 1.0000 Uani
C3 C 0.70722(14) 0.21982(17) 0.12648(11) 0.0256 1.0000 Uani
C4 C 0.73670(15) 0.29163(17) 0.19460(11) 0.0289 1.0000 Uani
C5 C 0.67994(17) 0.39102(19) 0.20848(12) 0.0336 1.0000 Uani
C6 C 0.61479(16) 0.45356(18) 0.13976(12) 0.0319 1.0000 Uani
C7 C 0.67875(17) 0.53536(18) 0.09467(13) 0.0325 1.0000 Uani
C8 C 0.6980(2) 0.5128(2) 0.01825(14) 0.0437 1.0000 Uani
C9 C 0.7571(2) 0.5887(2) -0.02131(16) 0.0572 1.0000 Uani
C10 C 0.7968(2) 0.6893(2) 0.01522(19) 0.0577 1.0000 Uani
C11 C 0.7771(2) 0.7144(2) 0.09064(18) 0.0542 1.0000 Uani
C12 C 0.71876(18) 0.6381(2) 0.13013(15) 0.0424 1.0000 Uani
C13 C 0.48870(19) 0.2119(2) -0.04002(14) 0.0478 1.0000 Uani
C14 C 0.77094(15) 0.11444(17) 0.10514(12) 0.0283 1.0000 Uani
C15 C 0.85568(16) 0.07973(19) 0.17461(12) 0.0329 1.0000 Uani
C16 C 0.95224(18) 0.1368(2) 0.18806(14) 0.0441 1.0000 Uani
C17 C 1.0287(2) 0.1062(3) 0.25037(16) 0.0590 1.0000 Uani
C18 C 1.0107(2) 0.0162(3) 0.29975(16) 0.0648 1.0000 Uani
C19 C 0.9152(3) -0.0413(3) 0.28785(16) 0.0621 1.0000 Uani
C20 C 0.8364(2) -0.0089(2) 0.22516(15) 0.0454 1.0000 Uani
C21 C 0.82368(16) 0.1420(2) 0.03127(12) 0.0352 1.0000 Uani
C22 C 0.8457(2) 0.0523(3) -0.01785(17) 0.0652 1.0000 Uani
C23 C 0.8954(3) 0.0768(4) -0.0840(2) 0.0944 1.0000 Uani
C24 C 0.9225(3) 0.1856(5) -0.10166(19) 0.0934 1.0000 Uani
C25 C 0.9016(2) 0.2753(4) -0.0534(2) 0.0794 1.0000 Uani
C26 C 0.85219(19) 0.2537(2) 0.01329(15) 0.0525 1.0000 Uani
C27 C 0.61984(19) 0.1532(2) 0.28423(14) 0.0435 1.0000 Uani
C28 C 0.49322(19) 0.1144(2) 0.15754(15) 0.0434 1.0000 Uani
C29 C 0.47292(19) 0.3093(2) 0.23283(14) 0.0423 1.0000 Uani
H2 H 0.6497 0.0397 0.0479 0.0677(19) 1.0000 Uiso
H11 H 0.4810 0.3594 0.0750 0.0677(19) 1.0000 Uiso
H41 H 0.7995 0.2700 0.2331 0.0677(19) 1.0000 Uiso
H51 H 0.6821 0.4209 0.2634 0.0677(19) 1.0000 Uiso
H61 H 0.5606 0.5006 0.1617 0.0677(19) 1.0000 Uiso
H81 H 0.6692 0.4408 -0.0089 0.0677(19) 1.0000 Uiso
H91 H 0.7706 0.5704 -0.0761 0.0677(19) 1.0000 Uiso
H101 H 0.8396 0.7434 -0.0128 0.0677(19) 1.0000 Uiso
H111 H 0.8046 0.7873 0.1170 0.0677(19) 1.0000 Uiso
H121 H 0.7052 0.6571 0.1848 0.0677(19) 1.0000 Uiso
H131 H 0.4759 0.1522 -0.0823 0.0677(19) 1.0000 Uiso
H132 H 0.4954 0.2893 -0.0645 0.0677(19) 1.0000 Uiso
H133 H 0.4286 0.2127 -0.0089 0.0677(19) 1.0000 Uiso
H161 H 0.9667 0.2010 0.1521 0.0677(19) 1.0000 Uiso
H171 H 1.0967 0.1493 0.2595 0.0677(19) 1.0000 Uiso
H181 H 1.0662 -0.0073 0.3438 0.0677(19) 1.0000 Uiso
H191 H 0.9019 -0.1061 0.3237 0.0677(19) 1.0000 Uiso
H201 H 0.7672 -0.0498 0.2174 0.0677(19) 1.0000 Uiso
H221 H 0.8264 -0.0289 -0.0062 0.0677(19) 1.0000 Uiso
H231 H 0.9111 0.0120 -0.1191 0.0677(19) 1.0000 Uiso
H241 H 0.9573 0.2007 -0.1493 0.0677(19) 1.0000 Uiso
H251 H 0.9216 0.3560 -0.0658 0.0677(19) 1.0000 Uiso
H261 H 0.8374 0.3191 0.0481 0.0677(19) 1.0000 Uiso

loop_
_atom_site_aniso_label
_atom_site_aniso_U_11
_atom_site_aniso_U_22
_atom_site_aniso_U_33
_atom_site_aniso_U_23
_atom_site_aniso_U_13
_atom_site_aniso_U_12
Mn1 0.02930(15) 0.03479(17) 0.02976(15) 0.00190(16) 0.00750(11) 0.00541(16)
O1 0.0308(7) 0.0352(8) 0.0306(7) -0.0058(6) -0.0049(6) 0.0025(6)
O2 0.0384(8) 0.0272(8) 0.0531(10) -0.0043(7) -0.0033(7) -0.0010(7)
O27 0.0814(15) 0.0766(15) 0.0474(11) 0.0242(11) 0.0093(10) 0.0080(12)
O28 0.0621(13) 0.0567(13) 0.0930(16) -0.0027(12) 0.0092(12) -0.0214(11)
O29 0.0609(12) 0.0731(14) 0.0823(15) 0.0039(11) 0.0382(11) 0.0238(11)
C1 0.0267(10) 0.0309(11) 0.0329(11) 0.0011(9) 0.0011(8) 0.0045(9)
C2 0.0237(8) 0.0302(11) 0.0252(8) -0.0003(8) 0.0022(7) -0.0008(8)
C3 0.0226(9) 0.0266(10) 0.0276(9) 0.0015(8) 0.0034(7) 0.0029(8)
C4 0.0274(10) 0.0318(12) 0.0265(10) 0.0003(8) 0.0011(8) 0.0032(8)
C5 0.0383(11) 0.0341(12) 0.0279(10) -0.0049(9) 0.0035(9) 0.0051(9)
C6 0.0317(11) 0.0302(11) 0.0334(11) -0.0030(9) 0.0028(9) 0.0099(9)
C7 0.0324(11) 0.0248(11) 0.0380(12) -0.0001(9) -0.0032(9) 0.0076(9)
C8 0.0552(15) 0.0331(13) 0.0427(14) -0.0017(10) 0.0070(11) -0.0041(11)
C9 0.0727(19) 0.0480(16) 0.0530(16) 0.0031(13) 0.0168(14) -0.0109(14)
C10 0.0545(17) 0.0461(15) 0.071(2) 0.0127(14) 0.0040(14) -0.0111(13)
C11 0.0521(15) 0.0302(14) 0.0737(19) 0.0005(12) -0.0136(13) -0.0067(12)
C12 0.0405(13) 0.0330(13) 0.0484(14) -0.0075(10) -0.0117(11) 0.0091(10)
C13 0.0432(13) 0.0542(16) 0.0399(13) -0.0047(11) -0.0145(10) 0.0038(12)
C14 0.0267(10) 0.0265(10) 0.0308(10) -0.0026(8) 0.0012(8) 0.0027(8)
C15 0.0326(11) 0.0342(12) 0.0318(10) -0.0038(9) 0.0043(8) 0.0123(9)
C16 0.0333(12) 0.0529(15) 0.0438(13) -0.0044(11) -0.0024(10) 0.0053(11)
C17 0.0393(14) 0.084(2) 0.0498(16) -0.0096(15) -0.0093(12) 0.0134(14)
C18 0.0605(18) 0.083(2) 0.0456(16) -0.0041(16) -0.0099(14) 0.0367(17)
C19 0.081(2) 0.0623(18) 0.0436(16) 0.0156(13) 0.0103(15) 0.0323(17)
C20 0.0481(14) 0.0447(14) 0.0444(14) 0.0052(11) 0.0102(11) 0.0121(11)
C21 0.0257(10) 0.0497(14) 0.0301(11) -0.0013(10) 0.0032(8) 0.0115(10)
C22 0.073(2) 0.073(2) 0.0516(16) -0.0157(15) 0.0165(15) 0.0214(17)
C23 0.088(3) 0.147(4) 0.053(2) -0.028(2) 0.0257(19) 0.038(3)
C24 0.060(2) 0.179(5) 0.0456(17) 0.022(2) 0.0234(15) 0.029(3)
C25 0.0589(18) 0.112(3) 0.073(2) 0.037(2) 0.0310(16) 0.0058(19)
C26 0.0465(13) 0.0595(18) 0.0558(14) 0.0121(13) 0.0217(11) 0.0049(13)
C27 0.0445(14) 0.0479(15) 0.0398(13) 0.0054(11) 0.0119(11) 0.0054(11)
C28 0.0399(13) 0.0443(14) 0.0479(14) 0.0066(12) 0.0126(11) 0.0011(11)
C29 0.0434(13) 0.0420(13) 0.0439(13) 0.0049(11) 0.0148(11) 0.0059(11)

loop_
_atom_type_symbol
_atom_type_scat_dispersion_real
_atom_type_scat_dispersion_imag
_atom_type_scat_Cromer_Mann_a1
_atom_type_scat_Cromer_Mann_b1
_atom_type_scat_Cromer_Mann_a2
_atom_type_scat_Cromer_Mann_b2
_atom_type_scat_Cromer_Mann_a3
_atom_type_scat_Cromer_Mann_b3
_atom_type_scat_Cromer_Mann_a4
_atom_type_scat_Cromer_Mann_b4
_atom_type_scat_Cromer_Mann_c
_atom_type_scat_source
C 0.0033 0.0016 2.3100 20.8439 1.0200 10.2075 1.5886 0.5687 0.8650 51.6512 0.2156 'International Tables Vol C 4.2.6.8 and 6.1.1.4'
H 0.0000 0.0000 0.4930 10.5109 0.3229 26.1257 0.1402 3.1424 0.0408 57.7998 0.0030 'International Tables Vol C 4.2.6.8 and 6.1.1.4'
O 0.0106 0.0060 3.0485 13.2771 2.2868 5.7011 1.5463 0.3239 0.8670 32.9089 0.2508 'International Tables Vol C 4.2.6.8 and 6.1.1.4'
Mn 0.3368 0.7283 11.2819 5.3409 7.3573 0.3432 3.0193 17.8674 2.2441 83.7543 1.0896 'International Tables Vol C 4.2.6.8 and 6.1.1.4'

loop_
_geom_angle_atom_site_label_1
_geom_angle_atom_site_label_2
_geom_angle_atom_site_label_3
_geom_angle
_geom_angle_publ_flag
C1 Mn1 C2 37.13(7) yes
C1 Mn1 C3 68.87(7) yes
C2 Mn1 C3 38.76(7) yes
C1 Mn1 C4 78.91(7) yes
C2 Mn1 C4 68.20(7) yes
C3 Mn1 C4 39.05(7) yes
C1 Mn1 C5 64.54(8) yes
C2 Mn1 C5 78.23(7) yes
C3 Mn1 C5 68.76(7) yes
C4 Mn1 C5 37.22(7) yes
C1 Mn1 C27 167.30(10) yes
C2 Mn1 C27 141.46(9) yes
C3 Mn1 C27 104.96(9) yes
C4 Mn1 C27 89.41(9) yes
C5 Mn1 C27 103.06(10) yes
C1 Mn1 C28 102.64(10) yes
C2 Mn1 C28 88.69(9) yes
C3 Mn1 C28 103.18(9) yes
C4 Mn1 C28 139.72(9) yes
C5 Mn1 C28 166.39(9) yes
C1 Mn1 C29 88.48(9) yes
C2 Mn1 C29 123.81(9) yes
C3 Mn1 C29 154.40(9) yes
C4 Mn1 C29 127.17(10) yes
C5 Mn1 C29 91.19(10) yes
C27 Mn1 C28 89.47(11) yes
C27 Mn1 C29 94.73(11) yes
C28 Mn1 C29 93.04(11) yes
C2 O1 C13 118.06(16) yes
C14 O2 H2 104.4 no
Mn1 C1 C2 70.48(11) yes
Mn1 C1 C6 93.93(13) yes
C2 C1 C6 119.77(17) yes
Mn1 C1 H11 105.4 no
C2 C1 H11 120.1 no
C6 C1 H11 120.1 no
Mn1 C2 C1 72.39(11) yes
Mn1 C2 O1 124.74(13) yes
C1 C2 O1 124.45(16) yes
Mn1 C2 C3 69.31(10) yes
C1 C2 C3 120.64(17) yes
O1 C2 C3 114.50(17) yes
Mn1 C3 C2 71.93(10) yes
Mn1 C3 C4 69.94(11) yes
C2 C3 C4 115.10(17) yes
Mn1 C3 C14 131.32(14) yes
C2 C3 C14 120.52(17) yes
C4 C3 C14 124.22(16) yes
Mn1 C4 C3 71.01(11) yes
Mn1 C4 C5 74.96(12) yes
C3 C4 C5 121.96(18) yes
Mn1 C4 H41 127.1 no
C3 C4 H41 119.0 no
C5 C4 H41 119.0 no
Mn1 C5 C4 67.82(12) yes
Mn1 C5 C6 93.03(13) yes
C4 C5 C6 120.07(18) yes
Mn1 C5 H51 108.9 no
C4 C5 H51 120.0 no
C6 C5 H51 120.0 no
C5 C6 C1 102.73(17) yes
C5 C6 C7 114.04(17) yes
C1 C6 C7 116.50(17) yes
C5 C6 H61 107.7 no
C1 C6 H61 107.7 no
C7 C6 H61 107.7 no
C6 C7 C8 122.5(2) yes
C6 C7 C12 119.8(2) yes
C8 C7 C12 117.7(2) yes
C7 C8 C9 121.2(2) yes
C7 C8 H81 119.4 no
C9 C8 H81 119.4 no
C8 C9 C10 120.1(3) yes
C8 C9 H91 119.9 no
C10 C9 H91 120.0 no
C9 C10 C11 119.6(2) yes
C9 C10 H101 120.2 no
C11 C10 H101 120.2 no
C10 C11 C12 120.2(2) yes
C10 C11 H111 119.9 no
C12 C11 H111 119.9 no
C7 C12 C11 121.2(2) yes
C7 C12 H121 119.4 no
C11 C12 H121 119.4 no
O1 C13 H131 109.4 no
O1 C13 H132 109.4 no
H131 C13 H132 109.5 no
O1 C13 H133 109.5 no
H131 C13 H133 109.5 no
H132 C13 H133 109.5 no
C3 C14 O2 110.73(15) yes
C3 C14 C15 111.28(16) yes
O2 C14 C15 105.56(16) yes
C3 C14 C21 109.75(16) yes
O2 C14 C21 109.61(17) yes
C15 C14 C21 109.83(16) yes
C14 C15 C16 121.0(2) yes
C14 C15 C20 120.2(2) yes
C16 C15 C20 118.7(2) yes
C15 C16 C17 121.4(3) yes
C15 C16 H161 119.3 no
C17 C16 H161 119.3 no
C16 C17 C18 120.0(3) yes
C16 C17 H171 120.0 no
C18 C17 H171 120.0 no
C17 C18 C19 119.6(2) yes
C17 C18 H181 120.2 no
C19 C18 H181 120.2 no
C18 C19 C20 120.4(3) yes
C18 C19 H191 119.8 no
C20 C19 H191 119.8 no
C19 C20 C15 119.8(2) yes
C19 C20 H201 120.1 no
C15 C20 H201 120.1 no
C14 C21 C22 119.3(2) yes
C14 C21 C26 122.1(2) yes
C22 C21 C26 118.6(2) yes
C21 C22 C23 119.4(3) yes
C21 C22 H221 120.3 no
C23 C22 H221 120.3 no
C22 C23 C24 121.9(3) yes
C22 C23 H231 119.0 no
C24 C23 H231 119.0 no
C23 C24 C25 119.4(3) yes
C23 C24 H241 120.3 no
C25 C24 H241 120.4 no
C24 C25 C26 120.1(3) yes
C24 C25 H251 120.0 no
C26 C25 H251 119.9 no
C25 C26 C21 120.6(3) yes
C25 C26 H261 119.7 no
C21 C26 H261 119.7 no
Mn1 C27 O27 178.6(2) yes
O28 C28 Mn1 178.3(2) yes
O29 C29 Mn1 177.8(2) yes

loop_
_geom_bond_atom_site_label_1
_geom_bond_atom_site_label_2
_geom_bond_distance
_geom_bond_publ_flag
Mn1 C1 2.223(2) yes
Mn1 C2 2.1979(18) yes
Mn1 C3 2.1628(18) yes
Mn1 C4 2.149(2) yes
Mn1 C5 2.241(2) yes
Mn1 C27 1.823(2) yes
Mn1 C28 1.818(3) yes
Mn1 C29 1.814(2) yes
O1 C2 1.377(2) yes
O1 C13 1.447(3) yes
O2 C14 1.438(2) yes
O2 H2 0.973 no
O27 C27 1.151(3) yes
O28 C28 1.155(3) yes
O29 C29 1.152(3) yes
C1 C2 1.407(3) yes
C1 C6 1.522(3) yes
C1 H11 1.000 no
C2 C3 1.447(3) yes
C3 C4 1.441(3) yes
C3 C14 1.545(3) yes
C4 C5 1.404(3) yes
C4 H41 1.000 no
C5 C6 1.529(3) yes
C5 H51 1.000 no
C6 C7 1.535(3) yes
C6 H61 1.000 no
C7 C8 1.392(3) yes
C7 C12 1.403(3) yes
C8 C9 1.400(3) yes
C8 H81 1.001 no
C9 C10 1.388(4) yes
C9 H91 1.001 no
C10 C11 1.384(4) yes
C10 H101 1.001 no
C11 C12 1.396(4) yes
C11 H111 1.000 no
C12 H121 1.001 no
C13 H131 1.000 no
C13 H132 1.000 no
C13 H133 1.000 no
C14 C15 1.549(3) yes
C14 C21 1.552(3) yes
C15 C16 1.398(3) yes
C15 C20 1.390(3) yes
C16 C17 1.391(3) yes
C16 H161 1.001 no
C17 C18 1.385(4) yes
C17 H171 1.001 no
C18 C19 1.387(5) yes
C18 H181 1.000 no
C19 C20 1.419(4) yes
C19 H191 1.001 no
C20 H201 1.001 no
C21 C22 1.393(3) yes
C21 C26 1.393(4) yes
C22 C23 1.408(5) yes
C22 H221 1.002 no
C23 C24 1.356(6) yes
C23 H231 1.001 no
C24 C25 1.380(6) yes
C24 H241 1.000 no
C25 C26 1.407(4) yes
C25 H251 1.002 no
C26 H261 1.001 no
